data_1571478
loop_
_publ_author_name
'Gaucherand, Arthur'
'Yen-Pon, Exp&#xe9;dite'
'Garc&#xed;a-L&#xf3;pez, Diego'
'Naubron, Jean-Val&#xe8;re'
'Chentouf, Sara'
'Giorgi, Michel'
'Humbel, St&#xe9;phane'
'Jean, Marion'
'Rodriguez, Jean'
'Bonne, Damien'

_publ_section_title
;
 Padlocking dihydrofurannulation for the control of small degree of
 helicity built on a fused-tetracyclic core.
;
_journal_issue 19
_journal_name_full 'Chemical science'
_journal_page_first 7300
_journal_page_last 7307
_journal_paper_doi 10.1039/d4sc00745j
_journal_volume 15
_journal_year 2024
_chemical_formula_moiety 'C27 H16 O3'
_chemical_formula_sum 'C27 H16 O3'
_chemical_formula_weight 388.40
_space_group_crystal_system monoclinic
_space_group_IT_number 14
_space_group_name_Hall '-P 2yn'
_space_group_name_H-M_alt 'P 1 21/n 1'
_atom_sites_solution_hydrogens geom
_atom_sites_solution_primary dual
_audit_creation_date 2023-09-14
_audit_creation_method
;
Olex2 1.5
(compiled 2023.08.24 svn.re1ec1418 for OlexSys, GUI svn.r6817)
;
_audit_update_record
;
2023-11-07 deposited with the CCDC.	2024-04-19 downloaded from the CCDC.
;
_cell_angle_alpha 90
_cell_angle_beta 92.8746(12)
_cell_angle_gamma 90
_cell_formula_units_Z 4
_cell_length_a 10.93381(14)
_cell_length_b 15.53317(18)
_cell_length_c 11.17806(14)
_cell_measurement_reflns_used 8351
_cell_measurement_temperature 298
_cell_measurement_theta_max 72.1980
_cell_measurement_theta_min 4.9340
_cell_volume 1896.06(4)
_computing_cell_refinement 'CrysAlisPro 1.171.42.100a (Rigaku OD, 2023)'
_computing_data_collection 'CrysAlisPro 1.171.42.100a (Rigaku OD, 2023)'
_computing_data_reduction 'CrysAlisPro 1.171.42.100a (Rigaku OD, 2023)'
_computing_molecular_graphics 'Olex2 1.5 (Dolomanov et al., 2009)'
_computing_publication_material 'Olex2 1.5 (Dolomanov et al., 2009)'
_computing_structure_refinement 'SHELXL 2019/3 (Sheldrick, 2015)'
_computing_structure_solution 'SHELXT  (Sheldrick, 2015)'
_diffrn_ambient_temperature 298
_diffrn_detector 'CCD plate'
_diffrn_detector_area_resol_mean 5.3045
_diffrn_detector_type AtlasS2
_diffrn_measured_fraction_theta_full 1.000
_diffrn_measured_fraction_theta_max 0.987
_diffrn_measurement_details
;
List of Runs (angles in degrees, time in seconds):

  # Type    Start    End  Width  t~exp~   \w     \q     \k     \f   Frames
#--------------------------------------------------------------------------
  1  \w    -56.00  33.00   1.00    1.00    --  -40.57  60.00 -29.00   89
  2  \w   -108.00 -15.00   1.00    1.00    --  -40.57 -60.00-169.00   93
  3  \w     38.00 118.00   1.00    5.00    --  103.49 -60.00-169.00   80
  4  \w     75.00 172.00   1.00    5.00    --  103.49  60.00 -29.00   97
  5  \w     15.00  58.00   1.00    1.00    --   40.57 -99.00  30.00   43
  6  \w     16.00 106.00   1.00    1.00    --   40.57  38.00 120.00   90
  7  \w     39.00  87.00   1.00    1.00    --   40.57-125.00-180.00   48
  8  \w     80.00 177.00   1.00    5.00    --  103.49  30.00 -60.00   97
  9  \w    114.00 175.00   1.00    5.00    --  103.49 111.00-180.00   61
 10  \w     75.00 103.00   1.00    5.00    --  103.49  61.00  30.00   28
 11  \w    140.00 166.00   1.00    5.00    --  103.49  61.00  60.00   26
 12  \w     74.00 157.00   1.00    5.00    --  103.49  61.00  90.00   83
 13  \w     33.00 107.00   1.00    5.00    --  103.49-111.00-150.00   74
 14  \w     87.00 113.00   1.00    5.00    --  103.49  45.00  60.00   26
 15  \w     83.00 133.00   1.00    5.00    --  103.49  30.00 150.00   50
 16  \w    116.00 150.00   1.00    5.00    --  103.49 111.00-150.00   34
 17  \w    106.00 157.00   1.00    5.00    --  103.49  77.00   0.00   51
 18  \w     79.00 131.00   1.00    5.00    --  103.49  45.00  90.00   52
 19  \w    123.00 172.00   1.00    5.00    --  103.49  61.00  30.00   49
 20  \w     80.00 106.00   1.00    5.00    --  103.49  61.00  60.00   26
 21  \w     35.00 100.00   1.00    5.00    --  103.49-111.00  60.00   65
;
_diffrn_measurement_device 'four-circle diffractometer'
_diffrn_measurement_device_type 'SuperNova, Dual, Cu at home/near, AtlasS2'
_diffrn_measurement_method '\w scans'
_diffrn_orient_matrix_type 'CrysAlisPro convention (1999,Acta A55,543-557)'
_diffrn_orient_matrix_UB_11 -0.0224222000
_diffrn_orient_matrix_UB_12 0.0125591000
_diffrn_orient_matrix_UB_13 0.1338245000
_diffrn_orient_matrix_UB_21 0.1006924000
_diffrn_orient_matrix_UB_22 0.0693886000
_diffrn_orient_matrix_UB_23 0.0084164000
_diffrn_orient_matrix_UB_31 -0.0962254000
_diffrn_orient_matrix_UB_32 0.0697671000
_diffrn_orient_matrix_UB_33 -0.0325144000
_diffrn_radiation_monochromator mirror
_diffrn_radiation_probe x-ray
_diffrn_radiation_type 'Cu K\a'
_diffrn_radiation_wavelength 1.54184
_diffrn_reflns_av_R_equivalents 0.0271
_diffrn_reflns_av_unetI/netI 0.0207
_diffrn_reflns_Laue_measured_fraction_full 1.000
_diffrn_reflns_Laue_measured_fraction_max 0.987
_diffrn_reflns_limit_h_max 13
_diffrn_reflns_limit_h_min -13
_diffrn_reflns_limit_k_max 18
_diffrn_reflns_limit_k_min -18
_diffrn_reflns_limit_l_max 12
_diffrn_reflns_limit_l_min -13
_diffrn_reflns_number 14711
_diffrn_reflns_point_group_measured_fraction_full 1.000
_diffrn_reflns_point_group_measured_fraction_max 0.987
_diffrn_reflns_theta_full 67.684
_diffrn_reflns_theta_max 72.341
_diffrn_reflns_theta_min 4.878
_diffrn_source 'micro-focus sealed X-ray tube'
_diffrn_source_type 'SuperNova (Cu) X-ray Source'
_exptl_absorpt_coefficient_mu 0.707
_exptl_absorpt_correction_T_max 1.00000
_exptl_absorpt_correction_T_min 0.85348
_exptl_absorpt_correction_type multi-scan
_exptl_absorpt_process_details
;
CrysAlisPro 1.171.42.100a (Rigaku Oxford Diffraction, 2023)
Empirical absorption correction using spherical harmonics,
implemented in SCALE3 ABSPACK scaling algorithm.
;
_exptl_crystal_colour yellow
_exptl_crystal_colour_primary yellow
_exptl_crystal_density_diffrn 1.361
_exptl_crystal_description prism
_exptl_crystal_F_000 808
_exptl_crystal_size_max 0.2
_exptl_crystal_size_mid 0.18
_exptl_crystal_size_min 0.12
_refine_diff_density_max 0.172
_refine_diff_density_min -0.151
_refine_diff_density_rms 0.029
_refine_ls_extinction_coef 0.0021(3)
_refine_ls_extinction_expression Fc^*^=kFc[1+0.001xFc^2^\l^3^/sin(2\q)]^-1/4^
_refine_ls_extinction_method 'SHELXL-2019/2 (Sheldrick 2019)'
_refine_ls_goodness_of_fit_ref 1.043
_refine_ls_hydrogen_treatment constr
_refine_ls_matrix_type full
_refine_ls_number_parameters 272
_refine_ls_number_reflns 3710
_refine_ls_number_restraints 0
_refine_ls_restrained_S_all 1.043
_refine_ls_R_factor_all 0.0378
_refine_ls_R_factor_gt 0.0347
_refine_ls_shift/su_max 0.000
_refine_ls_shift/su_mean 0.000
_refine_ls_structure_factor_coef Fsqd
_refine_ls_weighting_details 'w=1/[\s^2^(Fo^2^)+(0.0530P)^2^+0.2575P] where P=(Fo^2^+2Fc^2^)/3'
_refine_ls_weighting_scheme calc
_refine_ls_wR_factor_gt 0.0957
_refine_ls_wR_factor_ref 0.0992
_reflns_Friedel_coverage 0.000
_reflns_number_gt 3365
_reflns_number_total 3710
_reflns_threshold_expression 'I > 2\s(I)'
_cod_data_source_file d4sc00745j2.cif
_cod_data_source_block eyp2-163
_cod_depositor_comments 'Adding full bibliography for 1571472--1571478.cif.'
_cod_database_code 1571478
_shelx_shelxl_version_number 2019/3
_chemical_oxdiff_formula 'c27 h16 o3'
_shelx_space_group_comment
;
The symmetry employed for this shelxl refinement is uniquely defined
by the following loop, which should always be used as a source of
symmetry information in preference to the above space-group names.
They are only intended as comments.
;
_shelx_estimated_absorpt_t_max 0.920
_shelx_estimated_absorpt_t_min 0.872
_olex2_refinement_description
;
1. Fixed Uiso
 At 1.2 times of:
  All C(H) groups
2.a Aromatic/amide H refined with riding coordinates:
 C2(H2), C3(H3), C4(H4), C5(H5), C6(H6), C8(H8), C11(H11), C12(H12), C14(H14),
 C15(H15), C17(H17), C23(H23), C24(H24), C25(H25), C26(H26), C27(H27)
;
_olex2_submission_special_instructions 'No special instructions were received'
_oxdiff_exptl_absorpt_empirical_details
;
Empirical correction (ABSPACK) includes:
- Absorption correction using spherical harmonics
- Frame scaling
;
_oxdiff_exptl_absorpt_empirical_full_max 1.352
_oxdiff_exptl_absorpt_empirical_full_min 0.756

loop_
_space_group_symop_operation_xyz
'x, y, z'
'-x+1/2, y+1/2, -z+1/2'
'-x, -y, -z'
'x-1/2, -y-1/2, z-1/2'

loop_
_atom_site_label
_atom_site_type_symbol
_atom_site_fract_x
_atom_site_fract_y
_atom_site_fract_z
_atom_site_U_iso_or_equiv
_atom_site_adp_type
_atom_site_occupancy
_atom_site_site_symmetry_order
_atom_site_calc_flag
_atom_site_refinement_flags_posn
_atom_site_refinement_flags_adp
_atom_site_refinement_flags_occupancy
_atom_site_disorder_assembly
_atom_site_disorder_group
O1 O 0.37379(11) 0.07306(6) -0.06065(10) 0.0673(3) Uani 1 1 d . . . . .
O2 O 0.31528(9) 0.19706(6) -0.14143(8) 0.0526(2) Uani 1 1 d . . . . .
O3 O 0.11570(9) 0.56017(5) 0.19780(9) 0.0545(2) Uani 1 1 d . . . . .
C1 C 0.41145(9) 0.32907(7) 0.17914(9) 0.0371(2) Uani 1 1 d . . . . .
C2 C 0.42676(12) 0.29232(8) 0.29201(11) 0.0492(3) Uani 1 1 d . . . . .
H2 H 0.394970 0.237935 0.306121 0.059 Uiso 1 1 calc R U . . .
C3 C 0.48919(16) 0.33640(11) 0.38363(14) 0.0700(4) Uani 1 1 d . . . . .
H3 H 0.497074 0.312115 0.459673 0.084 Uiso 1 1 calc R U . . .
C4 C 0.53993(15) 0.41616(11) 0.36319(16) 0.0718(5) Uani 1 1 d . . . . .
H4 H 0.582379 0.445277 0.424983 0.086 Uiso 1 1 calc R U . . .
C5 C 0.52727(12) 0.45239(9) 0.25058(15) 0.0604(4) Uani 1 1 d . . . . .
H5 H 0.562363 0.505679 0.236106 0.072 Uiso 1 1 calc R U . . .
C6 C 0.46254(11) 0.40970(7) 0.15912(12) 0.0459(3) Uani 1 1 d . . . . .
H6 H 0.453039 0.434955 0.083787 0.055 Uiso 1 1 calc R U . . .
C7 C 0.35319(9) 0.27985(7) 0.07743(9) 0.0362(2) Uani 1 1 d . . . . .
C8 C 0.38641(11) 0.19659(7) 0.06383(10) 0.0431(3) Uani 1 1 d . . . . .
H8 H 0.429439 0.169122 0.126753 0.052 Uiso 1 1 calc R U . . .
C9 C 0.35758(12) 0.14901(8) -0.04448(11) 0.0488(3) Uani 1 1 d . . . . .
C10 C 0.27705(11) 0.28040(8) -0.12870(10) 0.0448(3) Uani 1 1 d . . . . .
C11 C 0.24011(13) 0.32275(10) -0.23572(11) 0.0572(3) Uani 1 1 d . . . . .
H11 H 0.239069 0.293622 -0.308460 0.069 Uiso 1 1 calc R U . . .
C12 C 0.20609(13) 0.40649(9) -0.23148(11) 0.0558(3) Uani 1 1 d . . . . .
H12 H 0.190040 0.436370 -0.302640 0.067 Uiso 1 1 calc R U . . .
C13 C 0.19445(11) 0.44953(8) -0.12082(10) 0.0464(3) Uani 1 1 d . . . . .
C14 C 0.15728(12) 0.53753(9) -0.11949(13) 0.0548(3) Uani 1 1 d . . . . .
H14 H 0.145688 0.566903 -0.191663 0.066 Uiso 1 1 calc R U . . .
C15 C 0.13845(12) 0.57941(8) -0.01563(14) 0.0545(3) Uani 1 1 d . . . . .
H15 H 0.120157 0.637856 -0.014150 0.065 Uiso 1 1 calc R U . . .
C16 C 0.14790(11) 0.53041(7) 0.08870(11) 0.0457(3) Uani 1 1 d . . . . .
C17 C 0.11903(12) 0.48987(8) 0.27154(12) 0.0492(3) Uani 1 1 d . . . . .
H17 H 0.098730 0.491679 0.351303 0.059 Uiso 1 1 calc R U . . .
C18 C 0.15491(10) 0.41758(7) 0.21623(10) 0.0387(2) Uani 1 1 d . . . . .
C19 C 0.18006(9) 0.44385(7) 0.09491(10) 0.0377(2) Uani 1 1 d . . . . .
C20 C 0.21926(10) 0.40362(7) -0.01180(10) 0.0381(2) Uani 1 1 d . . . . .
C21 C 0.27906(10) 0.32103(7) -0.01813(9) 0.0377(2) Uani 1 1 d . . . . .
C22 C 0.14051(9) 0.33110(7) 0.26714(9) 0.0372(2) Uani 1 1 d . . . . .
C23 C 0.10185(10) 0.26279(7) 0.19430(10) 0.0421(3) Uani 1 1 d . . . . .
H23 H 0.088047 0.271934 0.112513 0.050 Uiso 1 1 calc R U . . .
C24 C 0.08347(12) 0.18167(8) 0.24063(12) 0.0516(3) Uani 1 1 d . . . . .
H24 H 0.059137 0.136652 0.190018 0.062 Uiso 1 1 calc R U . . .
C25 C 0.10128(13) 0.16747(8) 0.36226(12) 0.0544(3) Uani 1 1 d . . . . .
H25 H 0.089873 0.112823 0.393805 0.065 Uiso 1 1 calc R U . . .
C26 C 0.13593(12) 0.23467(9) 0.43621(11) 0.0531(3) Uani 1 1 d . . . . .
H26 H 0.145859 0.225556 0.518350 0.064 Uiso 1 1 calc R U . . .
C27 C 0.15626(11) 0.31573(8) 0.39006(10) 0.0466(3) Uani 1 1 d . . . . .
H27 H 0.180624 0.360388 0.441301 0.056 Uiso 1 1 calc R U . . .

loop_
_atom_site_aniso_label
_atom_site_aniso_U_11
_atom_site_aniso_U_22
_atom_site_aniso_U_33
_atom_site_aniso_U_23
_atom_site_aniso_U_13
_atom_site_aniso_U_12
O1 0.0923(8) 0.0438(5) 0.0666(6) -0.0190(4) 0.0113(5) 0.0010(5)
O2 0.0665(5) 0.0524(5) 0.0395(4) -0.0141(4) 0.0073(4) -0.0052(4)
O3 0.0636(5) 0.0363(4) 0.0641(6) -0.0054(4) 0.0059(4) 0.0038(4)
C1 0.0358(5) 0.0376(5) 0.0378(5) -0.0046(4) 0.0017(4) 0.0045(4)
C2 0.0567(7) 0.0478(6) 0.0423(6) -0.0003(5) -0.0060(5) 0.0097(5)
C3 0.0821(10) 0.0756(10) 0.0493(8) -0.0066(7) -0.0247(7) 0.0201(8)
C4 0.0642(9) 0.0745(10) 0.0735(10) -0.0293(8) -0.0294(8) 0.0114(7)
C5 0.0458(7) 0.0501(7) 0.0844(10) -0.0202(7) -0.0055(6) -0.0027(5)
C6 0.0426(6) 0.0418(6) 0.0533(7) -0.0055(5) 0.0031(5) -0.0014(4)
C7 0.0391(5) 0.0369(5) 0.0332(5) -0.0015(4) 0.0076(4) -0.0037(4)
C8 0.0512(6) 0.0388(6) 0.0399(6) -0.0031(4) 0.0076(5) -0.0013(5)
C9 0.0569(7) 0.0429(6) 0.0477(6) -0.0095(5) 0.0134(5) -0.0045(5)
C10 0.0495(6) 0.0486(6) 0.0367(6) -0.0052(5) 0.0052(5) -0.0081(5)
C11 0.0671(8) 0.0732(9) 0.0312(6) -0.0038(5) 0.0003(5) -0.0123(7)
C12 0.0612(7) 0.0691(8) 0.0366(6) 0.0122(5) -0.0039(5) -0.0106(6)
C13 0.0440(6) 0.0528(7) 0.0420(6) 0.0106(5) -0.0024(5) -0.0094(5)
C14 0.0515(7) 0.0535(7) 0.0586(8) 0.0220(6) -0.0069(6) -0.0068(5)
C15 0.0527(7) 0.0388(6) 0.0711(9) 0.0125(6) -0.0043(6) -0.0021(5)
C16 0.0434(6) 0.0376(5) 0.0558(7) 0.0007(5) -0.0002(5) -0.0019(4)
C17 0.0570(7) 0.0416(6) 0.0495(6) -0.0049(5) 0.0061(5) 0.0022(5)
C18 0.0387(5) 0.0392(5) 0.0381(5) -0.0038(4) 0.0014(4) -0.0008(4)
C19 0.0363(5) 0.0350(5) 0.0416(6) 0.0010(4) -0.0011(4) -0.0030(4)
C20 0.0373(5) 0.0398(5) 0.0368(5) 0.0037(4) -0.0006(4) -0.0065(4)
C21 0.0408(5) 0.0409(5) 0.0317(5) -0.0006(4) 0.0048(4) -0.0071(4)
C22 0.0361(5) 0.0408(5) 0.0349(5) -0.0018(4) 0.0050(4) 0.0013(4)
C23 0.0473(6) 0.0441(6) 0.0350(5) -0.0010(4) 0.0037(4) -0.0062(5)
C24 0.0602(7) 0.0444(6) 0.0508(7) -0.0023(5) 0.0092(6) -0.0097(5)
C25 0.0592(7) 0.0491(7) 0.0557(7) 0.0127(6) 0.0116(6) -0.0011(5)
C26 0.0559(7) 0.0659(8) 0.0377(6) 0.0113(5) 0.0053(5) 0.0040(6)
C27 0.0504(6) 0.0540(7) 0.0355(6) -0.0048(5) 0.0028(5) 0.0011(5)

loop_
_atom_type_symbol
_atom_type_description
_atom_type_scat_dispersion_real
_atom_type_scat_dispersion_imag
_atom_type_scat_source
C C 0.0181 0.0091 'International Tables Vol C Tables 4.2.6.8 and 6.1.1.4'
H H 0.0000 0.0000 'International Tables Vol C Tables 4.2.6.8 and 6.1.1.4'
O O 0.0492 0.0322 'International Tables Vol C Tables 4.2.6.8 and 6.1.1.4'

loop_
_geom_angle_atom_site_label_1
_geom_angle_atom_site_label_2
_geom_angle_atom_site_label_3
_geom_angle
_geom_angle_site_symmetry_1
_geom_angle_site_symmetry_3
_geom_angle_publ_flag
C10 O2 C9 121.51(9) . . ?
C16 O3 C17 105.51(9) . . ?
C2 C1 C6 118.99(11) . . ?
C2 C1 C7 120.76(10) . . ?
C6 C1 C7 119.94(10) . . ?
C1 C2 H2 119.9 . . ?
C3 C2 C1 120.15(13) . . ?
C3 C2 H2 119.9 . . ?
C2 C3 H3 119.7 . . ?
C4 C3 C2 120.59(14) . . ?
C4 C3 H3 119.7 . . ?
C3 C4 H4 120.2 . . ?
C5 C4 C3 119.61(13) . . ?
C5 C4 H4 120.2 . . ?
C4 C5 H5 119.9 . . ?
C4 C5 C6 120.21(13) . . ?
C6 C5 H5 119.9 . . ?
C1 C6 H6 119.8 . . ?
C5 C6 C1 120.42(12) . . ?
C5 C6 H6 119.8 . . ?
C8 C7 C1 118.04(10) . . ?
C8 C7 C21 118.67(10) . . ?
C21 C7 C1 122.44(9) . . ?
C7 C8 H8 118.8 . . ?
C7 C8 C9 122.42(11) . . ?
C9 C8 H8 118.8 . . ?
O1 C9 O2 117.24(11) . . ?
O1 C9 C8 126.84(13) . . ?
O2 C9 C8 115.75(10) . . ?
O2 C10 C11 115.45(11) . . ?
O2 C10 C21 122.09(11) . . ?
C21 C10 C11 122.42(12) . . ?
C10 C11 H11 120.4 . . ?
C12 C11 C10 119.14(12) . . ?
C12 C11 H11 120.4 . . ?
C11 C12 H12 119.3 . . ?
C11 C12 C13 121.36(11) . . ?
C13 C12 H12 119.3 . . ?
C12 C13 C14 119.95(11) . . ?
C12 C13 C20 119.23(11) . . ?
C20 C13 C14 120.82(12) . . ?
C13 C14 H14 119.2 . . ?
C15 C14 C13 121.63(11) . . ?
C15 C14 H14 119.2 . . ?
C14 C15 H15 121.7 . . ?
C14 C15 C16 116.55(12) . . ?
C16 C15 H15 121.7 . . ?
O3 C16 C15 123.44(11) . . ?
O3 C16 C19 110.99(10) . . ?
C19 C16 C15 125.34(12) . . ?
O3 C17 H17 123.6 . . ?
C18 C17 O3 112.82(11) . . ?
C18 C17 H17 123.6 . . ?
C17 C18 C19 105.45(10) . . ?
C17 C18 C22 122.93(10) . . ?
C19 C18 C22 130.21(9) . . ?
C16 C19 C18 104.98(10) . . ?
C16 C19 C20 117.77(10) . . ?
C20 C19 C18 137.11(10) . . ?
C13 C20 C19 116.22(10) . . ?
C13 C20 C21 118.02(10) . . ?
C19 C20 C21 125.75(9) . . ?
C10 C21 C7 115.93(10) . . ?
C10 C21 C20 117.46(10) . . ?
C20 C21 C7 126.26(9) . . ?
C23 C22 C18 120.39(10) . . ?
C23 C22 C27 117.68(10) . . ?
C27 C22 C18 121.77(10) . . ?
C22 C23 H23 119.3 . . ?
C24 C23 C22 121.49(11) . . ?
C24 C23 H23 119.3 . . ?
C23 C24 H24 120.0 . . ?
C23 C24 C25 119.93(12) . . ?
C25 C24 H24 120.0 . . ?
C24 C25 H25 120.3 . . ?
C26 C25 C24 119.48(12) . . ?
C26 C25 H25 120.3 . . ?
C25 C26 H26 119.6 . . ?
C25 C26 C27 120.82(11) . . ?
C27 C26 H26 119.6 . . ?
C22 C27 H27 119.7 . . ?
C26 C27 C22 120.55(11) . . ?
C26 C27 H27 119.7 . . ?

loop_
_geom_bond_atom_site_label_1
_geom_bond_atom_site_label_2
_geom_bond_distance
_geom_bond_site_symmetry_2
_geom_bond_publ_flag
O1 C9 1.2080(15) . ?
O2 C9 1.3767(16) . ?
O2 C10 1.3700(15) . ?
O3 C16 1.3667(16) . ?
O3 C17 1.3676(15) . ?
C1 C2 1.3873(16) . ?
C1 C6 1.3941(16) . ?
C1 C7 1.4866(14) . ?
C2 H2 0.9300 . ?
C2 C3 1.3833(19) . ?
C3 H3 0.9300 . ?
C3 C4 1.381(2) . ?
C4 H4 0.9300 . ?
C4 C5 1.379(2) . ?
C5 H5 0.9300 . ?
C5 C6 1.3832(18) . ?
C6 H6 0.9300 . ?
C7 C8 1.3539(16) . ?
C7 C21 1.4561(15) . ?
C8 H8 0.9300 . ?
C8 C9 1.4398(16) . ?
C10 C11 1.4066(18) . ?
C10 C21 1.3870(15) . ?
C11 H11 0.9300 . ?
C11 C12 1.354(2) . ?
C12 H12 0.9300 . ?
C12 C13 1.4174(19) . ?
C13 C14 1.4264(19) . ?
C13 C20 1.4261(15) . ?
C14 H14 0.9300 . ?
C14 C15 1.355(2) . ?
C15 H15 0.9300 . ?
C15 C16 1.3920(18) . ?
C16 C19 1.3907(16) . ?
C17 H17 0.9300 . ?
C17 C18 1.3495(16) . ?
C18 C19 1.4555(15) . ?
C18 C22 1.4705(15) . ?
C19 C20 1.4312(16) . ?
C20 C21 1.4433(16) . ?
C22 C23 1.3903(15) . ?
C22 C27 1.3967(16) . ?
C23 H23 0.9300 . ?
C23 C24 1.3807(16) . ?
C24 H24 0.9300 . ?
C24 C25 1.3815(19) . ?
C25 H25 0.9300 . ?
C25 C26 1.373(2) . ?
C26 H26 0.9300 . ?
C26 C27 1.3830(18) . ?
C27 H27 0.9300 . ?

loop_
_geom_torsion_atom_site_label_1
_geom_torsion_atom_site_label_2
_geom_torsion_atom_site_label_3
_geom_torsion_atom_site_label_4
_geom_torsion
_geom_torsion_site_symmetry_1
_geom_torsion_site_symmetry_2
_geom_torsion_site_symmetry_3
_geom_torsion_site_symmetry_4
_geom_torsion_publ_flag
O2 C10 C11 C12 -177.15(12) . . . . ?
O2 C10 C21 C7 15.93(16) . . . . ?
O2 C10 C21 C20 -170.48(10) . . . . ?
O3 C16 C19 C18 5.13(12) . . . . ?
O3 C16 C19 C20 -178.41(9) . . . . ?
O3 C17 C18 C19 1.34(14) . . . . ?
O3 C17 C18 C22 -166.35(10) . . . . ?
C1 C2 C3 C4 -1.9(2) . . . . ?
C1 C7 C8 C9 -165.81(10) . . . . ?
C1 C7 C21 C10 151.65(10) . . . . ?
C1 C7 C21 C20 -21.28(16) . . . . ?
C2 C1 C6 C5 -0.12(17) . . . . ?
C2 C1 C7 C8 -43.30(15) . . . . ?
C2 C1 C7 C21 147.39(11) . . . . ?
C2 C3 C4 C5 0.5(2) . . . . ?
C3 C4 C5 C6 1.0(2) . . . . ?
C4 C5 C6 C1 -1.2(2) . . . . ?
C6 C1 C2 C3 1.63(18) . . . . ?
C6 C1 C7 C8 130.20(11) . . . . ?
C6 C1 C7 C21 -39.12(15) . . . . ?
C7 C1 C2 C3 175.19(12) . . . . ?
C7 C1 C6 C5 -173.73(11) . . . . ?
C7 C8 C9 O1 -172.95(13) . . . . ?
C7 C8 C9 O2 11.99(17) . . . . ?
C8 C7 C21 C10 -17.60(15) . . . . ?
C8 C7 C21 C20 169.46(10) . . . . ?
C9 O2 C10 C11 177.90(11) . . . . ?
C9 O2 C10 C21 0.19(17) . . . . ?
C10 O2 C9 O1 170.25(11) . . . . ?
C10 O2 C9 C8 -14.20(16) . . . . ?
C10 C11 C12 C13 -6.8(2) . . . . ?
C11 C10 C21 C7 -161.62(11) . . . . ?
C11 C10 C21 C20 11.96(17) . . . . ?
C11 C12 C13 C14 -179.40(13) . . . . ?
C11 C12 C13 C20 0.09(19) . . . . ?
C12 C13 C14 C15 176.21(12) . . . . ?
C12 C13 C20 C19 -166.52(11) . . . . ?
C12 C13 C20 C21 12.47(16) . . . . ?
C13 C14 C15 C16 -4.85(19) . . . . ?
C13 C20 C21 C7 154.72(10) . . . . ?
C13 C20 C21 C10 -18.12(15) . . . . ?
C14 C13 C20 C19 12.96(16) . . . . ?
C14 C13 C20 C21 -168.05(10) . . . . ?
C14 C15 C16 O3 -170.97(11) . . . . ?
C14 C15 C16 C19 2.97(19) . . . . ?
C15 C16 C19 C18 -169.46(11) . . . . ?
C15 C16 C19 C20 7.00(17) . . . . ?
C16 O3 C17 C18 1.76(14) . . . . ?
C16 C19 C20 C13 -14.41(15) . . . . ?
C16 C19 C20 C21 166.69(10) . . . . ?
C17 O3 C16 C15 170.35(12) . . . . ?
C17 O3 C16 C19 -4.36(13) . . . . ?
C17 C18 C19 C16 -3.83(12) . . . . ?
C17 C18 C19 C20 -179.23(12) . . . . ?
C17 C18 C22 C23 138.40(12) . . . . ?
C17 C18 C22 C27 -36.93(17) . . . . ?
C18 C19 C20 C13 160.57(12) . . . . ?
C18 C19 C20 C21 -18.3(2) . . . . ?
C18 C22 C23 C24 -177.68(11) . . . . ?
C18 C22 C27 C26 176.61(11) . . . . ?
C19 C18 C22 C23 -25.99(17) . . . . ?
C19 C18 C22 C27 158.67(11) . . . . ?
C19 C20 C21 C7 -26.39(17) . . . . ?
C19 C20 C21 C10 160.76(10) . . . . ?
C20 C13 C14 C15 -3.26(19) . . . . ?
C21 C7 C8 C9 3.92(16) . . . . ?
C21 C10 C11 C12 0.6(2) . . . . ?
C22 C18 C19 C16 162.62(11) . . . . ?
C22 C18 C19 C20 -12.8(2) . . . . ?
C22 C23 C24 C25 1.26(19) . . . . ?
C23 C22 C27 C26 1.15(17) . . . . ?
C23 C24 C25 C26 0.7(2) . . . . ?
C24 C25 C26 C27 -1.7(2) . . . . ?
C25 C26 C27 C22 0.75(19) . . . . ?
C27 C22 C23 C24 -2.16(17) . . . . ?
